data_2203132
loop_
_publ_author_name
'Hartung, Jens'
'Schmidt, Philipp'
'Svoboda, Ingrid'
'Fuess, Hartmut'

_publ_section_title
;
 <i>trans</i>-(4-Phenyltetrahydro-2-furyl)methyl <i>p</i>-nitrobenzoate
;
_journal_issue 1
_journal_name_full 'Acta Crystallographica Section E'
_journal_page_first o12
_journal_page_last o13
_journal_paper_doi 10.1107/S1600536803027028
_journal_volume 60
_journal_year 2004
_chemical_formula_iupac 'C18 H17 N O5'
_chemical_formula_moiety 'C18 H17 N O5'
_chemical_formula_sum 'C18 H17 N O5'
_chemical_formula_weight 327.33
_chemical_melting_point 324
_chemical_name_systematic
;
trans-(4-Phenyltetrahydro-2-furyl)methyl p-nitrobenzoate
;
_space_group_IT_number 14
_symmetry_cell_setting monoclinic
_symmetry_space_group_name_Hall '-P 2ybc'
_symmetry_space_group_name_H-M 'P 1 21/c 1'
_atom_sites_solution_hydrogens geom
_atom_sites_solution_primary direct
_atom_sites_solution_secondary difmap
_audit_creation_method SHELXL97
_cell_angle_alpha 90
_cell_angle_beta 96.07(2)
_cell_angle_gamma 90
_cell_formula_units_Z 4
_cell_length_a 6.9930(10)
_cell_length_b 14.490(2)
_cell_length_c 16.274(3)
_cell_measurement_reflns_used 25
_cell_measurement_temperature 299(2)
_cell_measurement_theta_max 12.8
_cell_measurement_theta_min 3.6
_cell_volume 1639.8(4)
_computing_cell_refinement
;
CAD-4 Diffractometer Control Software
;
_computing_data_collection
;
CAD-4 Diffractometer Control Software (Enraf-Nonius, 1993)
;
_computing_data_reduction
;
CAD-4 Diffractometer Control Software
;
_computing_molecular_graphics 'ORTEP-3 (Farrugia, 1997)'
_computing_publication_material SHELXL97
_computing_structure_refinement 'SHELXL97 (Sheldrick, 1997)'
_computing_structure_solution 'SHELXS97 (Sheldrick, 1997)'
_diffrn_ambient_temperature 299(2)
_diffrn_measured_fraction_theta_full 1.000
_diffrn_measured_fraction_theta_max 1.000
_diffrn_measurement_device_type 'Enraf-Nonius CAD-4'
_diffrn_measurement_method \w/2\q
_diffrn_radiation_monochromator graphite
_diffrn_radiation_source 'fine-focus sealed tube'
_diffrn_radiation_type MoK\a
_diffrn_radiation_wavelength 0.71073
_diffrn_reflns_av_R_equivalents 0.051
_diffrn_reflns_av_sigmaI/netI 0.033
_diffrn_reflns_limit_h_max 1
_diffrn_reflns_limit_h_min -8
_diffrn_reflns_limit_k_max 0
_diffrn_reflns_limit_k_min -17
_diffrn_reflns_limit_l_max 20
_diffrn_reflns_limit_l_min -20
_diffrn_reflns_number 3886
_diffrn_reflns_theta_full 26.0
_diffrn_reflns_theta_max 26.0
_diffrn_reflns_theta_min 1.9
_diffrn_standards_decay_% 2.2
_diffrn_standards_interval_time 120
_diffrn_standards_number 3
_exptl_absorpt_coefficient_mu 0.10
_exptl_absorpt_correction_type none
_exptl_crystal_colour colourless
_exptl_crystal_density_diffrn 1.326
_exptl_crystal_density_meas ?
_exptl_crystal_density_method .
_exptl_crystal_description Prism
_exptl_crystal_F_000 688
_exptl_crystal_size_max 0.75
_exptl_crystal_size_mid 0.60
_exptl_crystal_size_min 0.43
_refine_diff_density_max 0.60
_refine_diff_density_min -0.36
_refine_ls_extinction_method none
_refine_ls_goodness_of_fit_ref 1.06
_refine_ls_hydrogen_treatment constr
_refine_ls_matrix_type full
_refine_ls_number_parameters 215
_refine_ls_number_reflns 3212
_refine_ls_number_restraints 0
_refine_ls_restrained_S_all 1.06
_refine_ls_R_factor_all 0.101
_refine_ls_R_factor_gt 0.074
_refine_ls_shift/su_max 0.004
_refine_ls_shift/su_mean 0.001
_refine_ls_structure_factor_coef Fsqd
_refine_ls_weighting_details 'calc w = 1/[\s^2^(Fo^2^)+(0.1114P)^2^+0.9016P] where P = (Fo^2^+2Fc^2^)/3'
_refine_ls_weighting_scheme calc
_refine_ls_wR_factor_gt 0.218
_refine_ls_wR_factor_ref 0.244
_reflns_number_gt 2250
_reflns_number_total 3212
_reflns_threshold_expression I>2\s(I)
_cod_data_source_file ya6180.cif
_cod_data_source_block I
_cod_depositor_comments
;
The following automatic conversions were performed:
'_symmetry_cell_setting' value 'Monoclinic' changed to 'monoclinic'
according to '/home/saulius/struct/CIF-dictionaries/cif_core.dic'
dictionary named 'cif_core.dic' version 2.4.1 from 2010-06-29.

Automatic conversion script
Id: cif_fix_enum 1527 2010-12-29 10:47:43Z saulius 

The following automatic conversions were performed:

'_symmetry_cell_setting' value 'Monoclinic' changed to 'monoclinic'
according to /home/saulius/struct/CIF-dictionaries/cif_core.dic
dictionary named 'cif_core.dic' version 2.4.1 from 2010-06-29.

Automatic conversion script
Id: cif_fix_values 1715 2011-07-08 13:25:40Z adriana 
;
_cod_original_sg_symbol_H-M 'P 21/c'
_cod_database_code 2203132

loop_
_symmetry_equiv_pos_as_xyz
'x, y, z'
'-x, y+1/2, -z+1/2'
'-x, -y, -z'
'x, -y-1/2, z-1/2'

loop_
_atom_site_label
_atom_site_fract_x
_atom_site_fract_y
_atom_site_fract_z
_atom_site_U_iso_or_equiv
_atom_site_adp_type
_atom_site_calc_flag
_atom_site_refinement_flags
_atom_site_occupancy
_atom_site_type_symbol
C2 0.3889(7) 0.9062(3) 0.1955(2) 0.1037(13) Uani d . 1 C
H2 0.2847 0.8610 0.1866 0.124 Uiso calc R 1 H
C3 0.4517(6) 0.9346(3) 0.1117(2) 0.1018(14) Uani d . 1 C
H3A 0.3634 0.9105 0.0669 0.122 Uiso calc R 1 H
H3B 0.4565 1.0013 0.1069 0.122 Uiso calc R 1 H
C4 0.6441(5) 0.8944(2) 0.10999(14) 0.0880(11) Uani d . 1 C
H4 0.7348 0.9434 0.1289 0.106 Uiso calc R 1 H
C5 0.6587(5) 0.8245(2) 0.17760(14) 0.1020(14) Uani d R 1 C
H5A 0.6033 0.7662 0.1580 0.122 Uiso calc R 1 H
H5B 0.7918 0.8145 0.1991 0.122 Uiso calc R 1 H
C6 0.3276(7) 0.9802(3) 0.2425(2) 0.1011(14) Uani d . 1 C
H6A 0.2137 1.0082 0.2136 0.121 Uiso calc R 1 H
H6B 0.4277 1.0267 0.2497 0.121 Uiso calc R 1 H
C7 0.7055(5) 0.8616(2) 0.02853(17) 0.0720(9) Uani d . 1 C
C8 0.5931(6) 0.8076(3) -0.0278(2) 0.0939(12) Uani d . 1 C
H8 0.4716 0.7890 -0.0162 0.113 Uiso calc R 1 H
C9 0.6595(8) 0.7813(3) -0.1010(2) 0.1093(15) Uani d . 1 C
H9 0.5830 0.7447 -0.1381 0.131 Uiso calc R 1 H
C10 0.8340(8) 0.8082(3) -0.1190(2) 0.0997(13) Uani d . 1 C
H10 0.8768 0.7914 -0.1691 0.120 Uiso calc R 1 H
C11 0.9446(6) 0.8585(3) -0.0658(3) 0.0971(12) Uani d . 1 C
H11 1.0664 0.8757 -0.0782 0.117 Uiso calc R 1 H
C12 0.8826(6) 0.8862(3) 0.0083(2) 0.0838(10) Uani d . 1 C
H12 0.9627 0.9220 0.0447 0.101 Uiso calc R 1 H
C13 0.2772(4) 1.0107(2) 0.3796(2) 0.0705(8) Uani d . 1 C
C14 0.2448(3) 0.9712(2) 0.46180(18) 0.0604(7) Uani d . 1 C
C15 0.2586(4) 1.0303(2) 0.5286(2) 0.0659(7) Uani d . 1 C
H15 0.2885 1.0921 0.5215 0.079 Uiso calc R 1 H
C16 0.2284(4) 0.9984(2) 0.60607(19) 0.0687(8) Uani d . 1 C
H16 0.2389 1.0378 0.6514 0.082 Uiso calc R 1 H
C17 0.1824(4) 0.9068(2) 0.61448(18) 0.0647(7) Uani d . 1 C
C18 0.1672(4) 0.8466(2) 0.5492(2) 0.0720(8) Uani d . 1 C
H18 0.1359 0.7850 0.5566 0.086 Uiso calc R 1 H
C19 0.1992(4) 0.8793(2) 0.4721(2) 0.0686(8) Uani d . 1 C
H19 0.1902 0.8395 0.4270 0.082 Uiso calc R 1 H
N1 0.1497(4) 0.8720(2) 0.69681(19) 0.0826(8) Uani d . 1 N
O1 0.5537(4) 0.86273(19) 0.23888(13) 0.1015(10) Uani d . 1 O
O2 0.2848(4) 0.94652(18) 0.32287(14) 0.0865(7) Uani d . 1 O
O3 0.2959(4) 1.09144(19) 0.36656(18) 0.0993(8) Uani d . 1 O
O4 0.1158(5) 0.7907(2) 0.70411(19) 0.1182(11) Uani d . 1 O
O5 0.1539(5) 0.9275(3) 0.75342(17) 0.1200(11) Uani d . 1 O

loop_
_atom_site_aniso_label
_atom_site_aniso_U_11
_atom_site_aniso_U_22
_atom_site_aniso_U_33
_atom_site_aniso_U_12
_atom_site_aniso_U_13
_atom_site_aniso_U_23
C2 0.121(3) 0.123(3) 0.071(2) 0.040(3) 0.027(2) 0.016(2)
C3 0.122(3) 0.122(3) 0.064(2) 0.057(3) 0.0274(19) 0.024(2)
C4 0.119(3) 0.088(2) 0.0587(18) 0.023(2) 0.0167(17) -0.0023(16)
C5 0.151(4) 0.103(3) 0.0556(17) 0.063(3) 0.028(2) 0.0134(17)
C6 0.122(3) 0.114(3) 0.074(2) 0.047(2) 0.041(2) 0.026(2)
C7 0.107(3) 0.0610(17) 0.0493(15) 0.0138(16) 0.0153(15) 0.0032(13)
C8 0.122(3) 0.078(2) 0.086(2) -0.024(2) 0.034(2) -0.0093(19)
C9 0.169(5) 0.085(3) 0.076(2) -0.022(3) 0.024(3) -0.025(2)
C10 0.148(4) 0.094(3) 0.064(2) 0.019(3) 0.041(2) 0.0035(19)
C11 0.098(3) 0.105(3) 0.092(3) 0.016(2) 0.032(2) 0.023(2)
C12 0.090(2) 0.082(2) 0.077(2) 0.0030(18) -0.0030(18) 0.0033(17)
C13 0.0529(15) 0.081(2) 0.081(2) 0.0144(14) 0.0250(14) 0.0067(17)
C14 0.0422(13) 0.0693(17) 0.0727(17) 0.0071(12) 0.0205(12) 0.0036(14)
C15 0.0486(14) 0.0658(16) 0.086(2) -0.0021(12) 0.0182(13) -0.0027(15)
C16 0.0526(15) 0.082(2) 0.0731(18) -0.0006(14) 0.0156(13) -0.0120(15)
C17 0.0500(14) 0.0784(19) 0.0689(17) 0.0082(13) 0.0215(12) 0.0030(14)
C18 0.0748(19) 0.0630(17) 0.083(2) 0.0077(14) 0.0297(16) 0.0058(15)
C19 0.0692(18) 0.0668(18) 0.0734(18) 0.0090(14) 0.0239(14) -0.0046(14)
N1 0.0730(17) 0.100(2) 0.0797(19) 0.0087(15) 0.0309(14) 0.0083(17)
O1 0.149(2) 0.1042(19) 0.0568(12) 0.0619(17) 0.0349(13) 0.0224(12)
O2 0.0984(17) 0.0947(17) 0.0722(14) 0.0203(13) 0.0356(12) 0.0115(12)
O3 0.113(2) 0.0807(17) 0.111(2) 0.0087(14) 0.0451(15) 0.0230(15)
O4 0.159(3) 0.096(2) 0.109(2) 0.0216(19) 0.058(2) 0.0303(17)
O5 0.141(3) 0.147(3) 0.0790(17) -0.036(2) 0.0445(17) -0.0165(18)

loop_
_atom_type_symbol
_atom_type_description
_atom_type_scat_dispersion_real
_atom_type_scat_dispersion_imag
_atom_type_scat_source
C C 0.0033 0.0016 'International Tables Vol C Tables 4.2.6.8 and 6.1.1.4'
H H 0.0000 0.0000 'International Tables Vol C Tables 4.2.6.8 and 6.1.1.4'
N N 0.0061 0.0033 'International Tables Vol C Tables 4.2.6.8 and 6.1.1.4'
O O 0.0106 0.0060 'International Tables Vol C Tables 4.2.6.8 and 6.1.1.4'

loop_
_geom_angle_atom_site_label_1
_geom_angle_atom_site_label_2
_geom_angle_atom_site_label_3
_geom_angle
C6 C2 O1 110.0(4)
C6 C2 C3 114.3(4)
O1 C2 C3 105.4(3)
C6 C2 H2 109.0
O1 C2 H2 109.0
C3 C2 H2 109.0
C4 C3 C2 105.1(3)
C4 C3 H3A 110.7
C2 C3 H3A 110.7
C4 C3 H3B 110.7
C2 C3 H3B 110.7
H3A C3 H3B 108.8
C3 C4 C5 104.25(18)
C3 C4 C7 119.1(3)
C5 C4 C7 115.50(15)
C3 C4 H4 105.6
C5 C4 H4 105.6
C7 C4 H4 105.6
O1 C5 C4 104.79(14)
O1 C5 H5A 110.8
C4 C5 H5A 110.8
O1 C5 H5B 110.8
C4 C5 H5B 110.8
H5A C5 H5B 108.9
C2 C6 O2 109.6(3)
C2 C6 H6A 109.7
O2 C6 H6A 109.7
C2 C6 H6B 109.7
O2 C6 H6B 109.7
H6A C6 H6B 108.2
C12 C7 C8 117.0(3)
C12 C7 C4 118.6(3)
C8 C7 C4 124.3(3)
C9 C8 C7 120.6(4)
C9 C8 H8 119.7
C7 C8 H8 119.7
C10 C9 C8 120.4(4)
C10 C9 H9 119.8
C8 C9 H9 119.8
C11 C10 C9 120.0(4)
C11 C10 H10 120.0
C9 C10 H10 120.0
C10 C11 C12 121.1(4)
C10 C11 H11 119.4
C12 C11 H11 119.4
C7 C12 C11 120.8(4)
C7 C12 H12 119.6
C11 C12 H12 119.6
O3 C13 O2 123.5(3)
O3 C13 C14 124.2(3)
O2 C13 C14 112.3(3)
C15 C14 C19 120.0(3)
C15 C14 C13 117.7(3)
C19 C14 C13 122.3(3)
C16 C15 C14 120.5(3)
C16 C15 H15 119.7
C14 C15 H15 119.7
C17 C16 C15 118.3(3)
C17 C16 H16 120.8
C15 C16 H16 120.8
C18 C17 C16 122.4(3)
C18 C17 N1 118.8(3)
C16 C17 N1 118.7(3)
C17 C18 C19 118.7(3)
C17 C18 H18 120.7
C19 C18 H18 120.7
C18 C19 C14 120.1(3)
C18 C19 H19 120.0
C14 C19 H19 120.0
O4 N1 O5 123.8(3)
O4 N1 C17 118.3(3)
O5 N1 C17 117.9(3)
C5 O1 C2 106.0(2)
C13 O2 C6 114.9(3)

loop_
_geom_bond_atom_site_label_1
_geom_bond_atom_site_label_2
_geom_bond_distance
C2 C6 1.408(6)
C2 O1 1.432(5)
C2 C3 1.532(5)
C2 H2 0.9800
C3 C4 1.470(5)
C3 H3A 0.9700
C3 H3B 0.9700
C4 C5 1.4903
C4 C7 1.512(3)
C4 H4 0.9800
C5 O1 1.412(3)
C5 H5A 0.9700
C5 H5B 0.9700
C6 O2 1.457(4)
C6 H6A 0.9700
C6 H6B 0.9700
C7 C12 1.362(5)
C7 C8 1.385(5)
C8 C9 1.376(5)
C8 H8 0.9300
C9 C10 1.343(6)
C9 H9 0.9300
C10 C11 1.318(6)
C10 H10 0.9300
C11 C12 1.382(6)
C11 H11 0.9300
C12 H12 0.9300
C13 O3 1.199(4)
C13 O2 1.316(4)
C13 C14 1.493(4)
C14 C15 1.379(4)
C14 C19 1.384(4)
C15 C16 1.379(4)
C15 H15 0.9300
C16 C17 1.376(5)
C16 H16 0.9300
C17 C18 1.370(4)
C17 N1 1.472(4)
C18 C19 1.382(4)
C18 H18 0.9300
C19 H19 0.9300
N1 O4 1.210(4)
N1 O5 1.221(4)

loop_
_geom_torsion_atom_site_label_1
_geom_torsion_atom_site_label_2
_geom_torsion_atom_site_label_3
_geom_torsion_atom_site_label_4
_geom_torsion
C6 C2 C3 C4 127.6(4)
O1 C2 C3 C4 6.7(5)
C2 C3 C4 C5 16.0(4)
C2 C3 C4 C7 146.6(3)
C3 C4 C5 O1 -34.0(2)
C7 C4 C5 O1 -166.6(3)
O1 C2 C6 O2 -57.6(5)
C3 C2 C6 O2 -175.9(3)
C3 C4 C7 C12 133.3(4)
C5 C4 C7 C12 -101.5(3)
C3 C4 C7 C8 -46.7(5)
C5 C4 C7 C8 78.6(3)
C12 C7 C8 C9 -0.4(6)
C4 C7 C8 C9 179.5(3)
C7 C8 C9 C10 -0.5(7)
C8 C9 C10 C11 1.4(7)
C9 C10 C11 C12 -1.4(7)
C8 C7 C12 C11 0.4(5)
C4 C7 C12 C11 -179.5(3)
C10 C11 C12 C7 0.5(6)
O3 C13 C14 C15 -7.5(4)
O2 C13 C14 C15 171.9(2)
O3 C13 C14 C19 171.5(3)
O2 C13 C14 C19 -9.2(4)
C19 C14 C15 C16 0.4(4)
C13 C14 C15 C16 179.3(2)
C14 C15 C16 C17 -0.7(4)
C15 C16 C17 C18 0.5(4)
C15 C16 C17 N1 -179.9(2)
C16 C17 C18 C19 0.0(4)
N1 C17 C18 C19 -179.6(3)
C17 C18 C19 C14 -0.3(4)
C15 C14 C19 C18 0.1(4)
C13 C14 C19 C18 -178.8(3)
C18 C17 N1 O4 2.1(4)
C16 C17 N1 O4 -177.5(3)
C18 C17 N1 O5 -176.2(3)
C16 C17 N1 O5 4.2(4)
C4 C5 O1 C2 39.1(3)
C6 C2 O1 C5 -152.0(4)
C3 C2 O1 C5 -28.3(5)
O3 C13 O2 C6 2.9(5)
C14 C13 O2 C6 -176.5(3)
C2 C6 O2 C13 162.3(4)
